data_7029766
loop_
_publ_author_name
'Gusev, Alexey N'
'Nemec, Ivan'
'Herchel, Radovan'
'Bayjyyev, Eziz'
'Nyshchimenko, Galyna A'
'Alexandrov, Grigory G'
'Eremenko, Igor L'
'Tr\'avn\'i\<cek, Zden\<ek'
'Hasegawa, Miki'
'Linert, Wolfgang'

_publ_section_title
;
 Versatile coordination modes of
 bis[5-(2-pyridine-2-yl)-1,2,4-triazole-3-yl]alkanes in Cu(ii) complexes.
;
_journal_issue 19
_journal_name_full 'Dalton transactions (Cambridge, England : 2003)'
_journal_page_first 7153
_journal_page_last 7165
_journal_paper_doi 10.1039/c4dt00462k
_journal_volume 43
_journal_year 2014
_chemical_formula_sum 'C34 H32 Cl2 Cu2 N16 O9'
_chemical_formula_weight 1088.74
_chemical_name_systematic
;
 ?
;
_space_group_IT_number 2
_symmetry_cell_setting triclinic
_symmetry_space_group_name_Hall '-P 1'
_symmetry_space_group_name_H-M 'P -1'
_atom_sites_solution_hydrogens geom
_atom_sites_solution_primary direct
_atom_sites_solution_secondary difmap
_audit_creation_method SHELXL-97
_cell_angle_alpha 76.917(2)
_cell_angle_beta 75.935(2)
_cell_angle_gamma 85.931(2)
_cell_formula_units_Z 2
_cell_length_a 11.1178(3)
_cell_length_b 13.3569(3)
_cell_length_c 16.0478(3)
_cell_measurement_reflns_used 10639
_cell_measurement_temperature 150(2)
_cell_measurement_theta_max 33.2506
_cell_measurement_theta_min 2.9850
_cell_volume 2251.32(9)
_computing_cell_refinement 'CrysAlis RED, Oxford Diffraction Ltd.'
_computing_data_collection 'CrysAlis CCD, Oxford Diffraction Ltd.'
_computing_data_reduction 'CrysAlis RED, Oxford Diffraction Ltd.'
_computing_molecular_graphics 'MERCURY (Macrae et al., 2006)'
_computing_publication_material ' enCIFer (Allen et al., 2004)'
_computing_structure_refinement 'SHELXL-97 (Sheldrick, 1997)'
_computing_structure_solution 'SHELXS97 (Sheldrick, 2008)'
_diffrn_ambient_temperature 150(2)
_diffrn_detector_area_resol_mean 8.3611
_diffrn_measured_fraction_theta_full 0.978
_diffrn_measured_fraction_theta_max 0.978
_diffrn_measurement_device_type 'Xcalibur, Sapphire2, large Be window'
_diffrn_measurement_method
;
Rotation method data acquisition using omega and phi scans
;
_diffrn_radiation_monochromator graphite
_diffrn_radiation_source 'fine-focus sealed tube'
_diffrn_radiation_type MoK\a
_diffrn_radiation_wavelength 0.71073
_diffrn_reflns_av_R_equivalents 0.0261
_diffrn_reflns_av_sigmaI/netI 0.0517
_diffrn_reflns_limit_h_max 13
_diffrn_reflns_limit_h_min -13
_diffrn_reflns_limit_k_max 13
_diffrn_reflns_limit_k_min -15
_diffrn_reflns_limit_l_max 16
_diffrn_reflns_limit_l_min -19
_diffrn_reflns_number 18590
_diffrn_reflns_theta_full 25.00
_diffrn_reflns_theta_max 25.00
_diffrn_reflns_theta_min 2.99
_exptl_absorpt_coefficient_mu 1.131
_exptl_absorpt_correction_T_max 1.00000
_exptl_absorpt_correction_T_min 0.94282
_exptl_absorpt_correction_type multi-scan
_exptl_absorpt_process_details
;
CrysAlis RED, Oxford Diffraction Ltd.,
Version 1.171.33.52 (release 06-11-2009 CrysAlis171 .NET)
(compiled Nov  6 2009,16:24:50)
Empirical absorption correction using spherical harmonics,
 implemented in SCALE3 ABSPACK scaling algorithm.
;
_exptl_crystal_colour blue
_exptl_crystal_density_diffrn 1.606
_exptl_crystal_density_method 'not measured'
_exptl_crystal_description prism
_exptl_crystal_F_000 1024
_exptl_crystal_size_max 0.32
_exptl_crystal_size_mid 0.22
_exptl_crystal_size_min 0.18
_platon_squeeze_details
;
the squeeze procedure was used to remove electron 
density arising from the disordered and superimposed
solvent molecules. It was not possible to model them
as the physically reasonable entities
;
_refine_diff_density_max 1.178
_refine_diff_density_min -0.645
_refine_diff_density_rms 0.090
_refine_ls_extinction_method none
_refine_ls_goodness_of_fit_ref 0.986
_refine_ls_hydrogen_treatment constr
_refine_ls_matrix_type full
_refine_ls_number_parameters 568
_refine_ls_number_reflns 7755
_refine_ls_number_restraints 0
_refine_ls_restrained_S_all 0.986
_refine_ls_R_factor_all 0.0613
_refine_ls_R_factor_gt 0.0431
_refine_ls_shift/su_max 0.000
_refine_ls_shift/su_mean 0.000
_refine_ls_structure_factor_coef Fsqd
_refine_ls_weighting_details 'calc w=1/[\s^2^(Fo^2^)+(0.0814P)^2^+0.0000P] where P=(Fo^2^+2Fc^2^)/3'
_refine_ls_weighting_scheme calc
_refine_ls_wR_factor_gt 0.1203
_refine_ls_wR_factor_ref 0.1245
_reflns_number_gt 5598
_reflns_number_total 7755
_reflns_threshold_expression >2sigma(I)
_cod_data_source_file c4dt00462k2.cif
_cod_data_source_block 6b
_cod_depositor_comments
;Adding full bibliography for
 ./tmp-cod-update-bibliographies-12899/cifs/7029766.cif.
;
_cod_original_sg_symbol_H-M P-1
_cod_database_code 7029766

loop_
_symmetry_equiv_pos_as_xyz
'x, y, z'
'-x, -y, -z'

loop_
_atom_site_label
_atom_site_type_symbol
_atom_site_fract_x
_atom_site_fract_y
_atom_site_fract_z
_atom_site_U_iso_or_equiv
_atom_site_adp_type
_atom_site_occupancy
_atom_site_symmetry_multiplicity
_atom_site_calc_flag
_atom_site_refinement_flags
_atom_site_disorder_assembly
_atom_site_disorder_group
C1 C 0.1169(4) 0.0718(3) 0.2675(3) 0.0308(10) Uani 1 1 d . . .
H1 H 0.0967 0.1067 0.2140 0.037 Uiso 1 1 calc R . .
C2 C 0.1088(4) -0.0334(3) 0.2909(3) 0.0431(12) Uani 1 1 d . . .
H2 H 0.0831 -0.0702 0.2542 0.052 Uiso 1 1 calc R . .
C3 C 0.1381(5) -0.0850(4) 0.3682(4) 0.0522(13) Uani 1 1 d . . .
H3 H 0.1336 -0.1578 0.3856 0.063 Uiso 1 1 calc R . .
C4 C 0.1744(5) -0.0284(3) 0.4198(3) 0.0473(12) Uani 1 1 d . . .
H4 H 0.1956 -0.0619 0.4733 0.057 Uiso 1 1 calc R . .
C5 C 0.1792(4) 0.0766(3) 0.3929(3) 0.0311(10) Uani 1 1 d . . .
C6 C 0.2145(4) 0.1460(3) 0.4415(3) 0.0290(9) Uani 1 1 d . . .
C7 C 0.2455(4) 0.2883(3) 0.4712(2) 0.0261(9) Uani 1 1 d . . .
C8 C 0.2536(4) 0.3985(3) 0.4706(2) 0.0282(9) Uani 1 1 d . . .
H8A H 0.3099 0.4066 0.5079 0.034 Uiso 1 1 calc R . .
H8B H 0.1705 0.4251 0.4960 0.034 Uiso 1 1 calc R . .
C9 C 0.3021(3) 0.4615(3) 0.3767(2) 0.0252(9) Uani 1 1 d . . .
H9A H 0.2422 0.4576 0.3409 0.030 Uiso 1 1 calc R . .
H9B H 0.3078 0.5345 0.3788 0.030 Uiso 1 1 calc R . .
C10 C 0.4298(3) 0.4230(3) 0.3325(2) 0.0260(9) Uani 1 1 d . . .
H10A H 0.4907 0.4775 0.3225 0.031 Uiso 1 1 calc R . .
H10B H 0.4546 0.3627 0.3738 0.031 Uiso 1 1 calc R . .
C11 C 0.4380(3) 0.3933(3) 0.2473(2) 0.0205(8) Uani 1 1 d . . .
C12 C 0.5047(3) 0.3744(3) 0.1185(2) 0.0196(8) Uani 1 1 d . . .
C13 C 0.5731(3) 0.3765(3) 0.0277(2) 0.0196(8) Uani 1 1 d . . .
C14 C 0.6908(3) 0.4141(3) -0.0091(3) 0.0272(9) Uani 1 1 d . . .
H14 H 0.7359 0.4390 0.0251 0.033 Uiso 1 1 calc R . .
C15 C 0.7423(3) 0.4148(3) -0.0973(3) 0.0273(9) Uani 1 1 d . . .
H15 H 0.8231 0.4407 -0.1245 0.033 Uiso 1 1 calc R . .
C16 C 0.6744(3) 0.3775(3) -0.1449(2) 0.0263(9) Uani 1 1 d . . .
H16 H 0.7076 0.3780 -0.2054 0.032 Uiso 1 1 calc R . .
C17 C 0.5572(3) 0.3393(3) -0.1034(2) 0.0226(9) Uani 1 1 d . . .
H17 H 0.5114 0.3126 -0.1361 0.027 Uiso 1 1 calc R . .
C18 C 0.4218(4) 0.0827(3) 0.1903(2) 0.0284(9) Uani 1 1 d . . .
H18 H 0.4409 0.1303 0.2209 0.034 Uiso 1 1 calc R . .
C19 C 0.4346(4) -0.0204(3) 0.2240(3) 0.0370(11) Uani 1 1 d . . .
H19 H 0.4639 -0.0433 0.2761 0.044 Uiso 1 1 calc R . .
C20 C 0.4045(4) -0.0906(3) 0.1810(3) 0.0401(11) Uani 1 1 d . . .
H20 H 0.4097 -0.1624 0.2044 0.048 Uiso 1 1 calc R . .
C21 C 0.3666(4) -0.0545(3) 0.1036(3) 0.0344(10) Uani 1 1 d . . .
H21 H 0.3469 -0.1010 0.0722 0.041 Uiso 1 1 calc R . .
C22 C 0.3580(3) 0.0509(3) 0.0722(2) 0.0236(9) Uani 1 1 d . . .
C23 C 0.3208(3) 0.0994(3) -0.0087(2) 0.0214(8) Uani 1 1 d . . .
C24 C 0.2768(3) 0.2227(3) -0.1076(2) 0.0224(9) Uani 1 1 d . . .
C25 C 0.2489(3) 0.3246(3) -0.1593(2) 0.0266(9) Uani 1 1 d . . .
H25A H 0.1903 0.3166 -0.1948 0.032 Uiso 1 1 calc R . .
H25B H 0.3263 0.3540 -0.2001 0.032 Uiso 1 1 calc R . .
C26 C 0.1927(4) 0.3975(3) -0.0994(2) 0.0284(9) Uani 1 1 d . . .
H26A H 0.1774 0.4654 -0.1359 0.034 Uiso 1 1 calc R . .
H26B H 0.2530 0.4071 -0.0655 0.034 Uiso 1 1 calc R . .
C27 C 0.0704(4) 0.3586(4) -0.0347(2) 0.0347(11) Uani 1 1 d . . .
H27A H 0.0022 0.4048 -0.0510 0.042 Uiso 1 1 calc R . .
H27B H 0.0548 0.2895 -0.0424 0.042 Uiso 1 1 calc R . .
C28 C 0.0647(3) 0.3517(3) 0.0602(2) 0.0244(9) Uani 1 1 d . . .
C29 C -0.0032(3) 0.3549(3) 0.1928(2) 0.0191(8) Uani 1 1 d . . .
C30 C -0.0744(3) 0.3625(3) 0.2813(2) 0.0198(8) Uani 1 1 d . . .
C31 C -0.1989(3) 0.3902(3) 0.3021(2) 0.0258(9) Uani 1 1 d . . .
H31 H -0.2454 0.4061 0.2582 0.031 Uiso 1 1 calc R . .
C32 C -0.2538(4) 0.3941(3) 0.3888(3) 0.0300(9) Uani 1 1 d . . .
H32 H -0.3386 0.4137 0.4053 0.036 Uiso 1 1 calc R . .
C33 C -0.1837(4) 0.3693(3) 0.4503(3) 0.0285(9) Uani 1 1 d . . .
H33 H -0.2198 0.3706 0.5101 0.034 Uiso 1 1 calc R . .
C34 C -0.0621(3) 0.3429(3) 0.4249(2) 0.0235(9) Uani 1 1 d . . .
H34 H -0.0142 0.3267 0.4680 0.028 Uiso 1 1 calc R . .
N1 N 0.1522(3) 0.1271(2) 0.3168(2) 0.0244(7) Uani 1 1 d . . .
N2 N 0.2134(3) 0.2490(2) 0.41065(19) 0.0228(7) Uani 1 1 d . . .
N3 N 0.2481(4) 0.1172(3) 0.5167(2) 0.0459(10) Uani 1 1 d . . .
N4 N 0.2657(4) 0.2100(3) 0.5332(2) 0.0420(9) Uani 1 1 d . . .
H4A H 0.2882 0.2170 0.5805 0.050 Uiso 1 1 calc R . .
N5 N 0.3480(3) 0.3450(2) 0.22921(18) 0.0199(7) Uani 1 1 d . . .
N6 N 0.3934(3) 0.3344(2) 0.14407(18) 0.0185(7) Uani 1 1 d . . .
N7 N 0.5065(3) 0.3388(2) -0.01864(19) 0.0183(7) Uani 1 1 d . . .
N8 N -0.0068(3) 0.3386(2) 0.34178(19) 0.0192(7) Uani 1 1 d . . .
N9 N 0.1148(3) 0.3267(2) 0.18462(19) 0.0198(7) Uani 1 1 d . . .
N10 N 0.1603(3) 0.3235(2) 0.09793(19) 0.0214(7) Uani 1 1 d . . .
N11 N -0.0400(3) 0.3717(2) 0.1179(2) 0.0246(7) Uani 1 1 d . . .
N12 N 0.3083(3) 0.2038(2) -0.03034(19) 0.0200(7) Uani 1 1 d . . .
N012 N 0.5382(3) 0.4127(2) 0.1795(2) 0.0221(7) Uani 1 1 d . . .
N13 N 0.2708(3) 0.1327(3) -0.1284(2) 0.0293(8) Uani 1 1 d . . .
H13 H 0.2512 0.1257 -0.1767 0.035 Uiso 1 1 calc R . .
N14 N 0.2985(3) 0.0530(3) -0.0668(2) 0.0316(8) Uani 1 1 d . . .
N15 N 0.3833(3) 0.1195(2) 0.11575(19) 0.0234(7) Uani 1 1 d . . .
O1 O 0.0923(6) 0.7406(4) 0.2471(4) 0.143(3) Uani 1 1 d . A 1
O1S O 0.1663(3) 0.0910(3) 0.7491(2) 0.0612(10) Uani 1 1 d . . .
H1S1 H 0.1410 0.0422 0.7321 0.073 Uiso 1 1 d R . .
H2S1 H 0.1536 0.1469 0.7145 0.073 Uiso 1 1 d R . .
O2 O -0.1018(4) 0.7043(5) 0.3263(3) 0.1113(19) Uani 1 1 d . A .
O3 O 0.0243(4) 0.5814(3) 0.2633(2) 0.0743(12) Uani 1 1 d . A .
O4 O 0.0532(5) 0.6324(6) 0.3837(3) 0.136(3) Uani 1 1 d . A .
O5 O 0.5404(3) 0.3172(2) 0.70044(19) 0.0426(8) Uani 1 1 d . . .
O6 O 0.5996(3) 0.2155(3) 0.5966(2) 0.0597(10) Uani 1 1 d . . .
O7 O 0.3902(3) 0.2354(3) 0.66322(18) 0.0452(8) Uani 1 1 d . . .
O8 O 0.5003(3) 0.3744(2) 0.56093(19) 0.0468(8) Uani 1 1 d . . .
Cu1 Cu 0.17621(4) 0.29661(3) 0.29233(3) 0.01948(14) Uani 1 1 d . . .
Cu2 Cu 0.33689(4) 0.27764(3) 0.05809(3) 0.01918(14) Uani 1 1 d . . .
Cl1 Cl 0.01832(9) 0.66356(9) 0.30557(7) 0.0397(3) Uani 1 1 d . . .
Cl2 Cl 0.50787(9) 0.28559(8) 0.62922(6) 0.0279(2) Uani 1 1 d . . .

loop_
_atom_site_aniso_label
_atom_site_aniso_U_11
_atom_site_aniso_U_22
_atom_site_aniso_U_33
_atom_site_aniso_U_23
_atom_site_aniso_U_13
_atom_site_aniso_U_12
C1 0.027(2) 0.033(2) 0.038(2) -0.018(2) -0.0077(19) 0.0022(19)
C2 0.045(3) 0.038(3) 0.053(3) -0.021(2) -0.011(2) -0.006(2)
C3 0.070(4) 0.026(2) 0.065(4) -0.013(2) -0.019(3) -0.004(2)
C4 0.065(3) 0.030(3) 0.048(3) 0.001(2) -0.024(3) -0.003(2)
C5 0.030(2) 0.031(2) 0.033(2) -0.010(2) -0.0064(19) -0.0019(19)
C6 0.033(2) 0.031(2) 0.023(2) -0.0017(18) -0.0102(18) 0.0001(19)
C7 0.027(2) 0.036(2) 0.017(2) -0.0033(18) -0.0093(17) -0.0026(18)
C8 0.026(2) 0.043(3) 0.023(2) -0.0193(19) -0.0068(17) 0.0000(19)
C9 0.021(2) 0.034(2) 0.025(2) -0.0151(18) -0.0050(17) -0.0029(18)
C10 0.023(2) 0.038(2) 0.023(2) -0.0149(18) -0.0081(17) -0.0015(18)
C11 0.0174(19) 0.024(2) 0.024(2) -0.0099(17) -0.0089(16) 0.0033(16)
C12 0.0182(19) 0.022(2) 0.022(2) -0.0101(17) -0.0075(16) 0.0044(16)
C13 0.0184(19) 0.0209(19) 0.020(2) -0.0074(16) -0.0045(16) 0.0033(16)
C14 0.023(2) 0.034(2) 0.028(2) -0.0138(19) -0.0049(17) -0.0024(18)
C15 0.018(2) 0.034(2) 0.029(2) -0.0096(19) -0.0003(17) -0.0029(18)
C16 0.027(2) 0.032(2) 0.018(2) -0.0067(17) -0.0017(17) 0.0054(18)
C17 0.023(2) 0.026(2) 0.021(2) -0.0080(17) -0.0078(17) 0.0052(17)
C18 0.029(2) 0.037(2) 0.022(2) -0.0109(19) -0.0097(18) 0.0065(19)
C19 0.045(3) 0.041(3) 0.026(2) -0.007(2) -0.015(2) 0.013(2)
C20 0.054(3) 0.030(2) 0.034(3) -0.007(2) -0.007(2) 0.009(2)
C21 0.039(3) 0.032(2) 0.036(3) -0.015(2) -0.012(2) 0.007(2)
C22 0.021(2) 0.030(2) 0.021(2) -0.0136(18) -0.0028(16) 0.0045(17)
C23 0.0196(19) 0.023(2) 0.023(2) -0.0102(17) -0.0046(16) 0.0015(16)
C24 0.0160(19) 0.035(2) 0.020(2) -0.0117(18) -0.0044(16) -0.0010(17)
C25 0.023(2) 0.041(2) 0.017(2) -0.0086(18) -0.0059(17) 0.0011(18)
C26 0.033(2) 0.033(2) 0.018(2) -0.0044(17) -0.0082(17) 0.0096(19)
C27 0.025(2) 0.060(3) 0.024(2) -0.016(2) -0.0120(18) 0.014(2)
C28 0.019(2) 0.033(2) 0.024(2) -0.0109(18) -0.0070(17) 0.0048(17)
C29 0.0139(18) 0.021(2) 0.022(2) -0.0037(16) -0.0043(16) -0.0010(16)
C30 0.0185(19) 0.0200(19) 0.022(2) -0.0050(16) -0.0051(16) -0.0009(16)
C31 0.019(2) 0.032(2) 0.026(2) -0.0069(18) -0.0033(17) 0.0013(17)
C32 0.020(2) 0.038(2) 0.033(2) -0.0124(19) -0.0023(18) 0.0023(18)
C33 0.028(2) 0.036(2) 0.021(2) -0.0110(18) 0.0010(18) -0.0038(19)
C34 0.024(2) 0.026(2) 0.023(2) -0.0119(17) -0.0046(17) -0.0018(17)
N1 0.0219(17) 0.0258(18) 0.0274(18) -0.0109(15) -0.0056(14) 0.0023(14)
N2 0.0235(17) 0.0303(19) 0.0169(16) -0.0073(14) -0.0077(14) 0.0011(14)
N3 0.068(3) 0.037(2) 0.039(2) 0.0003(18) -0.031(2) -0.008(2)
N4 0.063(3) 0.046(2) 0.026(2) -0.0084(18) -0.0263(19) -0.004(2)
N5 0.0167(16) 0.0303(18) 0.0178(16) -0.0134(14) -0.0070(13) 0.0029(14)
N6 0.0143(15) 0.0257(17) 0.0172(16) -0.0103(13) -0.0018(13) 0.0014(13)
N7 0.0148(15) 0.0223(16) 0.0186(16) -0.0065(13) -0.0041(13) 0.0021(13)
N8 0.0169(15) 0.0204(16) 0.0207(17) -0.0080(13) -0.0013(13) -0.0028(13)
N9 0.0161(16) 0.0268(17) 0.0193(16) -0.0113(14) -0.0048(13) 0.0034(13)
N10 0.0192(16) 0.0318(18) 0.0171(16) -0.0090(14) -0.0086(13) 0.0014(14)
N11 0.0178(16) 0.0371(19) 0.0205(17) -0.0086(15) -0.0064(14) 0.0038(14)
N12 0.0178(16) 0.0251(18) 0.0191(16) -0.0078(14) -0.0053(13) 0.0003(14)
N012 0.0160(16) 0.0313(18) 0.0234(17) -0.0148(14) -0.0059(14) 0.0029(14)
N13 0.0336(19) 0.037(2) 0.0261(18) -0.0162(17) -0.0149(16) 0.0004(16)
N14 0.039(2) 0.032(2) 0.0305(19) -0.0131(17) -0.0135(16) -0.0014(16)
N15 0.0218(17) 0.0279(18) 0.0209(17) -0.0077(14) -0.0056(14) 0.0054(14)
O1 0.159(5) 0.062(3) 0.172(5) -0.067(3) 0.078(4) -0.034(3)
O1S 0.074(3) 0.071(2) 0.050(2) -0.0165(19) -0.0253(19) -0.024(2)
O2 0.062(3) 0.179(5) 0.075(3) -0.028(3) 0.001(2) 0.066(3)
O3 0.083(3) 0.075(3) 0.066(3) -0.040(2) 0.012(2) -0.035(2)
O4 0.112(4) 0.243(7) 0.082(3) -0.075(4) -0.068(3) 0.086(4)
O5 0.0497(19) 0.0463(19) 0.0385(17) -0.0035(15) -0.0235(15) -0.0173(16)
O6 0.057(2) 0.053(2) 0.055(2) -0.0126(18) 0.0109(18) 0.0102(18)
O7 0.0358(17) 0.077(2) 0.0256(16) -0.0116(16) -0.0041(13) -0.0269(17)
O8 0.0428(18) 0.055(2) 0.0334(17) 0.0125(15) -0.0130(15) 0.0008(16)
Cu1 0.0166(2) 0.0271(3) 0.0177(2) -0.0092(2) -0.00564(18) -0.00029(19)
Cu2 0.0163(2) 0.0271(3) 0.0180(2) -0.0110(2) -0.00618(18) 0.00143(19)
Cl1 0.0277(5) 0.0542(7) 0.0426(7) -0.0270(6) -0.0060(5) 0.0086(5)
Cl2 0.0259(5) 0.0347(6) 0.0233(5) -0.0042(4) -0.0065(4) -0.0048(4)

loop_
_atom_type_symbol
_atom_type_description
_atom_type_scat_dispersion_real
_atom_type_scat_dispersion_imag
_atom_type_scat_source
C C 0.0033 0.0016 'International Tables Vol C Tables 4.2.6.8 and 6.1.1.4'
H H 0.0000 0.0000 'International Tables Vol C Tables 4.2.6.8 and 6.1.1.4'
N N 0.0061 0.0033 'International Tables Vol C Tables 4.2.6.8 and 6.1.1.4'
O O 0.0106 0.0060 'International Tables Vol C Tables 4.2.6.8 and 6.1.1.4'
Cu Cu 0.3201 1.2651 'International Tables Vol C Tables 4.2.6.8 and 6.1.1.4'
Cl Cl 0.1484 0.1585 'International Tables Vol C Tables 4.2.6.8 and 6.1.1.4'

loop_
_geom_angle_atom_site_label_1
_geom_angle_atom_site_label_2
_geom_angle_atom_site_label_3
_geom_angle
N1 C1 C2 122.7(4)
N1 C1 H1 118.7
C2 C1 H1 118.7
C1 C2 C3 119.3(4)
C1 C2 H2 120.3
C3 C2 H2 120.3
C2 C3 C4 118.4(4)
C2 C3 H3 120.8
C4 C3 H3 120.8
C5 C4 C3 119.3(5)
C5 C4 H4 120.4
C3 C4 H4 120.4
N1 C5 C4 122.4(4)
N1 C5 C6 112.6(3)
C4 C5 C6 125.0(4)
N3 C6 N2 114.0(4)
N3 C6 C5 125.4(4)
N2 C6 C5 120.6(3)
N4 C7 N2 106.8(3)
N4 C7 C8 126.4(3)
N2 C7 C8 126.8(4)
C7 C8 C9 111.2(3)
C7 C8 H8A 109.4
C9 C8 H8A 109.4
C7 C8 H8B 109.4
C9 C8 H8B 109.4
H8A C8 H8B 108.0
C10 C9 C8 112.2(3)
C10 C9 H9A 109.2
C8 C9 H9A 109.2
C10 C9 H9B 109.2
C8 C9 H9B 109.2
H9A C9 H9B 107.9
C11 C10 C9 115.9(3)
C11 C10 H10A 108.3
C9 C10 H10A 108.3
C11 C10 H10B 108.3
C9 C10 H10B 108.3
H10A C10 H10B 107.4
N012 C11 N5 112.8(3)
N012 C11 C10 122.7(3)
N5 C11 C10 124.5(3)
N6 C12 N012 114.2(3)
N6 C12 C13 117.5(3)
N012 C12 C13 128.3(3)
N7 C13 C14 122.5(3)
N7 C13 C12 112.6(3)
C14 C13 C12 124.9(3)
C13 C14 C15 118.5(3)
C13 C14 H14 120.7
C15 C14 H14 120.7
C16 C15 C14 119.2(4)
C16 C15 H15 120.4
C14 C15 H15 120.4
C15 C16 C17 119.3(3)
C15 C16 H16 120.4
C17 C16 H16 120.4
N7 C17 C16 122.0(3)
N7 C17 H17 119.0
C16 C17 H17 119.0
N15 C18 C19 122.9(4)
N15 C18 H18 118.6
C19 C18 H18 118.6
C18 C19 C20 119.2(4)
C18 C19 H19 120.4
C20 C19 H19 120.4
C21 C20 C19 118.8(4)
C21 C20 H20 120.6
C19 C20 H20 120.6
C20 C21 C22 119.0(4)
C20 C21 H21 120.5
C22 C21 H21 120.5
N15 C22 C21 122.2(4)
N15 C22 C23 113.0(3)
C21 C22 C23 124.8(3)
N14 C23 N12 113.6(3)
N14 C23 C22 126.7(3)
N12 C23 C22 119.7(3)
N13 C24 N12 107.4(3)
N13 C24 C25 126.1(3)
N12 C24 C25 126.5(3)
C24 C25 C26 111.1(3)
C24 C25 H25A 109.4
C26 C25 H25A 109.4
C24 C25 H25B 109.4
C26 C25 H25B 109.4
H25A C25 H25B 108.0
C25 C26 C27 112.9(3)
C25 C26 H26A 109.0
C27 C26 H26A 109.0
C25 C26 H26B 109.0
C27 C26 H26B 109.0
H26A C26 H26B 107.8
C28 C27 C26 116.0(3)
C28 C27 H27A 108.3
C26 C27 H27A 108.3
C28 C27 H27B 108.3
C26 C27 H27B 108.3
H27A C27 H27B 107.4
N10 C28 N11 112.7(3)
N10 C28 C27 124.4(3)
N11 C28 C27 122.9(3)
N9 C29 N11 113.7(3)
N9 C29 C30 116.8(3)
N11 C29 C30 129.5(3)
N8 C30 C31 122.3(3)
N8 C30 C29 113.0(3)
C31 C30 C29 124.7(3)
C30 C31 C32 118.2(4)
C30 C31 H31 120.9
C32 C31 H31 120.9
C33 C32 C31 119.0(3)
C33 C32 H32 120.5
C31 C32 H32 120.5
C34 C33 C32 119.4(4)
C34 C33 H33 120.3
C32 C33 H33 120.3
N8 C34 C33 122.8(4)
N8 C34 H34 118.6
C33 C34 H34 118.6
C1 N1 C5 117.9(3)
C1 N1 Cu1 129.5(3)
C5 N1 Cu1 112.6(2)
C7 N2 C6 105.1(3)
C7 N2 Cu1 139.1(3)
C6 N2 Cu1 115.7(2)
C6 N3 N4 101.0(3)
C7 N4 N3 113.1(3)
C7 N4 H4A 123.4
N3 N4 H4A 123.4
C11 N5 N6 104.9(3)
C11 N5 Cu1 136.1(2)
N6 N5 Cu1 119.0(2)
C12 N6 N5 106.1(3)
C12 N6 Cu2 116.6(2)
N5 N6 Cu2 137.2(2)
C17 N7 C13 118.5(3)
C17 N7 Cu2 128.2(2)
C13 N7 Cu2 113.2(2)
C30 N8 C34 118.3(3)
C30 N8 Cu1 113.9(2)
C34 N8 Cu1 127.8(3)
C29 N9 N10 106.2(3)
C29 N9 Cu1 116.6(2)
N10 N9 Cu1 137.2(2)
C28 N10 N9 105.1(3)
C28 N10 Cu2 135.8(2)
N9 N10 Cu2 119.1(2)
C29 N11 C28 102.3(3)
C24 N12 C23 104.5(3)
C24 N12 Cu2 140.4(3)
C23 N12 Cu2 115.1(2)
C12 N012 C11 102.0(3)
C24 N13 N14 112.2(3)
C24 N13 H13 123.9
N14 N13 H13 123.9
C23 N14 N13 102.3(3)
C18 N15 C22 117.9(3)
C18 N15 Cu2 129.1(3)
C22 N15 Cu2 112.8(2)
H1S1 O1S H2S1 107.7
N9 Cu1 N2 169.80(13)
N9 Cu1 N5 93.65(12)
N2 Cu1 N5 95.86(12)
N9 Cu1 N8 79.62(12)
N2 Cu1 N8 94.35(12)
N5 Cu1 N8 146.52(12)
N9 Cu1 N1 94.43(12)
N2 Cu1 N1 78.24(12)
N5 Cu1 N1 114.59(11)
N8 Cu1 N1 98.69(11)
N6 Cu2 N12 169.29(12)
N6 Cu2 N10 93.26(11)
N12 Cu2 N10 96.82(11)
N6 Cu2 N7 79.72(11)
N12 Cu2 N7 94.82(11)
N10 Cu2 N7 139.45(12)
N6 Cu2 N15 93.42(12)
N12 Cu2 N15 78.89(12)
N10 Cu2 N15 116.20(12)
N7 Cu2 N15 104.12(11)
O4 Cl1 O1 112.9(4)
O4 Cl1 O2 105.9(3)
O1 Cl1 O2 107.5(4)
O4 Cl1 O3 111.0(3)
O1 Cl1 O3 107.1(2)
O2 Cl1 O3 112.3(3)
O6 Cl2 O5 109.3(2)
O6 Cl2 O8 110.13(19)
O5 Cl2 O8 109.05(19)
O6 Cl2 O7 109.7(2)
O5 Cl2 O7 107.65(17)
O8 Cl2 O7 110.97(19)

loop_
_geom_bond_atom_site_label_1
_geom_bond_atom_site_label_2
_geom_bond_distance
C1 N1 1.335(5)
C1 C2 1.374(6)
C1 H1 0.9500
C2 C3 1.378(7)
C2 H2 0.9500
C3 C4 1.381(7)
C3 H3 0.9500
C4 C5 1.373(6)
C4 H4 0.9500
C5 N1 1.346(5)
C5 C6 1.466(6)
C6 N3 1.316(5)
C6 N2 1.353(5)
C7 N4 1.319(5)
C7 N2 1.332(5)
C7 C8 1.479(6)
C8 C9 1.538(5)
C8 H8A 0.9900
C8 H8B 0.9900
C9 C10 1.535(5)
C9 H9A 0.9900
C9 H9B 0.9900
C10 C11 1.487(5)
C10 H10A 0.9900
C10 H10B 0.9900
C11 N012 1.347(5)
C11 N5 1.349(4)
C12 N6 1.317(5)
C12 N012 1.336(4)
C12 C13 1.467(5)
C13 N7 1.357(4)
C13 C14 1.377(5)
C14 C15 1.390(5)
C14 H14 0.9500
C15 C16 1.381(5)
C15 H15 0.9500
C16 C17 1.385(5)
C16 H16 0.9500
C17 N7 1.338(4)
C17 H17 0.9500
C18 N15 1.344(5)
C18 C19 1.372(6)
C18 H18 0.9500
C19 C20 1.385(6)
C19 H19 0.9500
C20 C21 1.382(6)
C20 H20 0.9500
C21 C22 1.388(6)
C21 H21 0.9500
C22 N15 1.352(5)
C22 C23 1.455(5)
C23 N14 1.309(5)
C23 N12 1.364(5)
C24 N13 1.329(5)
C24 N12 1.335(5)
C24 C25 1.479(6)
C25 C26 1.520(5)
C25 H25A 0.9900
C25 H25B 0.9900
C26 C27 1.539(6)
C26 H26A 0.9900
C26 H26B 0.9900
C27 C28 1.491(5)
C27 H27A 0.9900
C27 H27B 0.9900
C28 N10 1.338(5)
C28 N11 1.352(5)
C29 N9 1.322(4)
C29 N11 1.329(5)
C29 C30 1.470(5)
C30 N8 1.337(5)
C30 C31 1.387(5)
C31 C32 1.388(5)
C31 H31 0.9500
C32 C33 1.371(6)
C32 H32 0.9500
C33 C34 1.360(5)
C33 H33 0.9500
C34 N8 1.338(4)
C34 H34 0.9500
N1 Cu1 2.233(3)
N2 Cu1 1.994(3)
N3 N4 1.361(5)
N4 H4A 0.8800
N5 N6 1.372(4)
N5 Cu1 2.008(3)
N6 Cu2 1.958(3)
N7 Cu2 2.092(3)
N8 Cu1 2.084(3)
N9 N10 1.369(4)
N9 Cu1 1.959(3)
N10 Cu2 2.009(3)
N12 Cu2 1.996(3)
N13 N14 1.352(5)
N13 H13 0.8800
N15 Cu2 2.186(3)
O1 Cl1 1.387(5)
O1S H1S1 0.8500
O1S H2S1 0.8500
O2 Cl1 1.397(4)
O3 Cl1 1.405(3)
O4 Cl1 1.368(4)
O5 Cl2 1.434(3)
O6 Cl2 1.420(3)
O7 Cl2 1.439(3)
O8 Cl2 1.435(3)

loop_
_geom_hbond_atom_site_label_D
_geom_hbond_atom_site_label_H
_geom_hbond_atom_site_label_A
_geom_hbond_distance_DH
_geom_hbond_distance_HA
_geom_hbond_distance_DA
_geom_hbond_angle_DHA
_geom_hbond_site_symmetry_A
N13 H13 O1S 0.88 1.84 2.687(4) 161.3 1_554

loop_
_platon_squeeze_void_nr
_platon_squeeze_void_average_x
_platon_squeeze_void_average_y
_platon_squeeze_void_average_z
_platon_squeeze_void_volume
_platon_squeeze_void_count_electrons
_platon_squeeze_void_content
1 -0.005 0.000 0.005 409 82 ' '
